data_4338265
loop_
_publ_author_name
'Ji, Haipeng'
'Huang, Zhaohui'
'Xia, Zhiguo'
'Molokeev, Maxim S.'
'Atuchin, Victor V.'
'Fang, Minghao'
'Huang, Saifang'

_publ_section_title
;
 New Yellow-Emitting Whitlockite-type Structure Sr1.75Ca1.25(PO4)2:Eu(2+)
 Phosphor for Near-UV Pumped White Light-Emitting Devices.
;
_journal_issue 10
_journal_name_full 'Inorganic chemistry'
_journal_page_first 5129
_journal_page_last 5135
_journal_paper_doi 10.1021/ic500230v
_journal_volume 53
_journal_year 2014
_chemical_formula_moiety
;
Eu2.11 O168 P42, 28.67(Sr), 32.24(Ca)
;
_chemical_formula_sum 'Ca32.24 Eu2.11 O168 P42 Sr28.67'
_chemical_formula_weight 8112.78
_chemical_name_mineral
;
Whitlockite
;
_space_group_IT_number 161
_symmetry_cell_setting trigonal
_symmetry_space_group_name_Hall 'R 3 -2"c'
_symmetry_space_group_name_H-M 'R 3 c :H'
_cell_angle_alpha 90
_cell_angle_beta 90
_cell_angle_gamma 120
_cell_formula_units_Z 1
_cell_length_a 10.64982(25)
_cell_length_b 10.64982(25)
_cell_length_c 38.7871(10)
_cell_measurement_temperature 300
_cell_volume 3809.80(16)
_diffrn_ambient_temperature 300
_diffrn_measurement_device_type
;
D8 ADVANCE Bruker
;
_diffrn_radiation_monochromator none
_diffrn_radiation_probe x-ray
_diffrn_radiation_type
;
 Cu K\a~1~~2~
;
_exptl_absorpt_coefficient_mu 33.676
_exptl_crystal_density_diffrn 3.535252
_pd_char_colour
;
colourless
;
_pd_meas_2theta_range_inc 0.02
_pd_meas_2theta_range_max 110
_pd_meas_2theta_range_min 5
_pd_meas_scan_method step
_pd_proc_ls_pref_orient_corr
;
no prefered orientation
;
_pd_proc_ls_profile_function PearsonVII
_pd_proc_ls_prof_R_factor 6.257
_pd_proc_ls_prof_wR_expected 6.220
_pd_proc_ls_prof_wR_factor 8.295
_pd_proc_number_of_points 5250
_pd_spec_mount_mode reflection
_refine_ls_goodness_of_fit_all 1.334
_refine_ls_R_I_factor 3.47
_refine_ls_shift/su_max 0.01000
_cod_data_source_file ic500230v_si_001.cif
_cod_data_source_block a
_cod_depositor_comments 'Adding full bibliography for 4338265.cif.'
_cod_original_cell_volume 3809.80(20)
_cod_original_sg_symbol_Hall
;
R 3 -2"c
;
_cod_original_sg_symbol_H-M 'R 3 c'
_cod_original_formula_sum
;
Ca32.24 Eu2.11 O168 P42 Sr28.67
;
_cod_database_code 4338265

loop_
_symmetry_equiv_pos_as_xyz
'x, y, z'
'-x+y, -x, z'
'-x+y, y, z+1/2'
'-x+y+1/3, -x-1/3, z-1/3'
'-x+y+1/3, y-1/3, z+1/6'
'-x+y-1/3, -x+1/3, z+1/3'
'-x+y-1/3, y+1/3, z-1/6'
'-y, -x, z+1/2'
'-y, x-y, z'
'-y+1/3, -x-1/3, z+1/6'
'-y+1/3, x-y-1/3, z-1/3'
'-y-1/3, -x+1/3, z-1/6'
'-y-1/3, x-y+1/3, z+1/3'
'x, x-y, z+1/2'
'x+1/3, y-1/3, z-1/3'
'x+1/3, x-y-1/3, z+1/6'
'x-1/3, y+1/3, z+1/3'
'x-1/3, x-y+1/3, z-1/6'

loop_
_atom_site_label
_atom_site_type_symbol
_atom_site_fract_x
_atom_site_fract_y
_atom_site_fract_z
_atom_site_occupancy
_atom_site_B_iso_or_equiv
Ca1 Ca 0.71901(50) 0.85380(95) 0.17757(40) 0.540(18) 0.52(15)
Sr1 Sr 0.71901(50) 0.85380(95) 0.17757(40) 0.423(18) 0.52(15)
Eu1 Eu 0.71901(50) 0.85380(95) 0.17757(40) 0.0368 0.52(15)
Ca2 Ca 0.62953(46) 0.81853(98) -0.02498(39) 0.466(15) 0.77(12)
Sr2 Sr 0.62953(46) 0.81853(98) -0.02498(39) 0.497(15) 0.77(12)
Eu2 Eu 0.62953(46) 0.81853(98) -0.02498(39) 0.0368 0.77(12)
Ca3 Ca 0.71519(38) 0.85664(90) 0.07233(40) 0.382(14) 1.50(14)
Sr3 Sr 0.71519(38) 0.85664(90) 0.07233(40) 0.582(14) 1.50(14)
Eu3 Eu 0.71519(38) 0.85664(90) 0.07233(40) 0.0368 1.50(14)
Ca4 Ca 0 0 -0.08105(48) 0.209(18) 1.50(40)
Sr4 Sr 0 0 -0.08105(48) 0.272(18) 1.50(40)
Eu4 Eu 0 0 -0.08105(48) 0.0184 1.50(40)
Ca5 Ca 0 0 0.74034(48) 1 0.41(22)
P1 P 0 0 0 1 1.78(14)
P2 P 0.68686(74) 0.8450(19) 0.87464(49) 1 1.78(14)
P3 P 0.6557(14) 0.8501(13) 0.77464(49) 1 1.78(14)
O1 O 0.7195(22) -0.1080(21) -0.08487(66) 1 1.30(15)
O2 O 0.7587(30) 0.7711(32) 0.86238(71) 1 1.30(15)
O3 O 0.7552(27) 0.0035(28) 0.86597(78) 1 1.30(15)
O4 O 0.5224(17) 0.7764(28) 0.86940(68) 1 1.30(15)
O5 O 0.6099(28) -0.0604(24) 0.79154(85) 1 1.30(15)
O6 O 0.5831(26) 0.6804(31) 0.79281(83) 1 1.30(15)
O7 O 0.0842(33) 0.9047(31) 0.78407(58) 1 1.30(15)
O8 O 0.6041(20) 0.7858(28) 0.73725(63) 1 1.30(15)
O9 O -0.0174(15) 0.8472(18) -0.02406(59) 1 1.30(15)
O10 O 0 0 0.04357(91) 1 1.30(15)

loop_
_diffrn_radiation_wavelength
_diffrn_radiation_wavelength_wt
1.5406 1.0000
1.5443 0.5000

loop_
_geom_angle_atom_site_label_1
_geom_angle_atom_site_label_2
_geom_angle_atom_site_label_3
_geom_angle
_geom_angle_site_symmetry_1
_geom_angle_site_symmetry_3
O2 P2 O3 117(2) 1_555 1_565

loop_
_geom_bond_atom_site_label_1
_geom_bond_atom_site_label_2
_geom_bond_distance
_geom_bond_site_symmetry_2
Ca1 O4 2.38(2) 13_764
Ca1 O6 2.44(4) 6_664
Ca1 O8 2.56(3) 14_564
Ca1 O5 2.57(3) 13_654
Ca1 O4 2.60(3) 6_664
Ca1 O9 2.60(2) 10_665
Ca1 O2 2.87(4) 6_664
Ca1 O3 2.93(4) 13_654
Ca2 O9 2.34(1) 2_565
Ca2 O1 2.49(3) 1_565
Ca2 O7 2.53(3) 10_664
Ca2 O5 2.54(3) 5_664
Ca2 O2 2.53(3) 10_674
Ca2 O7 2.60(4) 16_574
Ca2 O3 2.64(3) 5_664
Ca2 O6 2.77(4) 10_674
Ca3 O3 2.35(3) 5_664
Ca3 O8 2.40(3) 6_664
Ca3 O5 2.53(3) 13_654
Ca3 O6 2.55(4) 6_664
Ca3 O2 2.58(4) 10_674
Ca3 O8 2.73(3) 13_764
Ca3 O1 2.84(2) 5_665
Ca3 O10 2.85(2) 1_665
Ca4 O1 2.61(2) 1_455
Ca4 O1 2.61(2) 2_665
Ca4 O1 2.61(2) 9_545
Ca4 O9 2.70(3) 9_665
Ca4 O9 2.70(3) 2_455
Ca4 O9 2.70(3) 1_545
Ca5 O4 2.28(2) 18_555
Ca5 O4 2.28(2) 7_545
Ca5 O4 2.28(2) 12_655
Ca5 O7 2.37(4) 1_545
Ca5 O7 2.37(4) 9_665
Ca5 O7 2.37(4) 2_455
P1 O10 1.69(4) 1_555
P1 O9 1.80(2) 2_455
P1 O9 1.80(2) 9_665
P1 O9 1.80(2) 1_545
P2 O2 1.43(4) 1_555
P2 O3 1.50(3) 1_565
P2 O4 1.54(2) 1_555
P2 O1 1.63(3) 1_566
P3 O5 1.43(4) 1_565
P3 O7 1.57(4) 2_565
P3 O8 1.58(3) 1_555
P3 O6 1.72(3) 1_555
